data_8107455
loop_
_publ_author_name
'Bai, Su-Fen'
'Li, Shan-Shan'
'Liu, Jia-Xuan'
'Tian, Chun-Yu'
'Li, Xiao-Long'
'La, Xiao-Jin'

_publ_section_title
;
 Crystal structure of
 phenyl(3,3-dichloro-1,3-dihydro-2H-pyrrolo[2,3-b]pyridin-2-one)methanone,
 C7H4Cl2N2O
;
_journal_issue 3
_journal_name_full 'Zeitschrift f\"ur Kristallographie - New Crystal Structures'
_journal_page_first 411
_journal_page_last 412
_journal_paper_doi 10.1515/ncrs-2022-0021
_journal_volume 238
_journal_year 2023
_chemical_formula_sum 'C7 H4 Cl2 N2 O'
_chemical_formula_weight 203.02
_space_group_crystal_system monoclinic
_space_group_IT_number 14
_space_group_name_Hall '-P 2ybc'
_space_group_name_H-M_alt 'P 1 21/c 1'
_atom_sites_solution_hydrogens mixed
_cell_angle_alpha 90
_cell_angle_beta 108.707(4)
_cell_angle_gamma 90
_cell_formula_units_Z 4
_cell_length_a 6.215(2)
_cell_length_b 16.544(5)
_cell_length_c 8.561(3)
_cell_measurement_reflns_used 2699
_cell_measurement_temperature 296(2)
_cell_measurement_theta_max 27.42
_cell_measurement_theta_min 2.80
_cell_volume 833.7(5)
_computing_structure_refinement 'SHELXL-2016/6 (Sheldrick, 2016)'
_computing_structure_solution 'SHELXT 2014/5 (Sheldrick, 2014)'
_diffrn_ambient_temperature 296(2)
_diffrn_measured_fraction_theta_full 0.996
_diffrn_measured_fraction_theta_max 0.992
_diffrn_measurement_device_type 'Bruker APEX-II CCD'
_diffrn_measurement_method '\f and \w scans'
_diffrn_radiation_type MoK\a
_diffrn_radiation_wavelength 0.71073
_diffrn_reflns_av_R_equivalents 0.0199
_diffrn_reflns_av_unetI/netI 0.0227
_diffrn_reflns_Laue_measured_fraction_full 0.996
_diffrn_reflns_Laue_measured_fraction_max 0.992
_diffrn_reflns_limit_h_max 7
_diffrn_reflns_limit_h_min -7
_diffrn_reflns_limit_k_max 21
_diffrn_reflns_limit_k_min -21
_diffrn_reflns_limit_l_max 11
_diffrn_reflns_limit_l_min -8
_diffrn_reflns_number 4900
_diffrn_reflns_point_group_measured_fraction_full 0.996
_diffrn_reflns_point_group_measured_fraction_max 0.992
_diffrn_reflns_theta_full 25.242
_diffrn_reflns_theta_max 27.431
_diffrn_reflns_theta_min 2.462
_exptl_absorpt_coefficient_mu 0.725
_exptl_crystal_colour colourless
_exptl_crystal_density_diffrn 1.617
_exptl_crystal_description block
_exptl_crystal_F_000 408
_exptl_crystal_size_max 0.180
_exptl_crystal_size_mid 0.160
_exptl_crystal_size_min 0.140
_refine_diff_density_max 0.367
_refine_diff_density_min -0.238
_refine_diff_density_rms 0.048
_refine_ls_extinction_coef .
_refine_ls_extinction_method none
_refine_ls_goodness_of_fit_ref 1.010
_refine_ls_hydrogen_treatment mixed
_refine_ls_matrix_type full
_refine_ls_number_parameters 113
_refine_ls_number_reflns 1887
_refine_ls_number_restraints 0
_refine_ls_restrained_S_all 1.010
_refine_ls_R_factor_all 0.0395
_refine_ls_R_factor_gt 0.0339
_refine_ls_shift/su_max 0.000
_refine_ls_shift/su_mean 0.000
_refine_ls_structure_factor_coef Fsqd
_refine_ls_weighting_details 'w=1/[\s^2^(Fo^2^)+(0.1000P)^2^] where P=(Fo^2^+2Fc^2^)/3'
_refine_ls_weighting_scheme calc
_refine_ls_wR_factor_gt 0.1193
_refine_ls_wR_factor_ref 0.1265
_reflns_Friedel_coverage 0.000
_reflns_Friedel_fraction_full .
_reflns_Friedel_fraction_max .
_reflns_number_gt 1645
_reflns_number_total 1887
_reflns_threshold_expression 'I > 2\s(I)'
_cod_data_source_file suppl_j_ncrs-2022-0021_suppl.cif
_cod_data_source_block A41_0m
_cod_original_cell_volume 833.8(5)
_cod_original_sg_symbol_H-M 'P 21/c'
_cod_database_code 8107455
_shelx_space_group_comment
;
The symmetry employed for this shelxl refinement is uniquely defined
by the following loop, which should always be used as a source of
symmetry information in preference to the above space-group names.
They are only intended as comments.
;
_shelx_estimated_absorpt_t_min 0.881
_shelx_estimated_absorpt_t_max 0.905

loop_
_space_group_symop_operation_xyz
'x, y, z'
'-x, y+1/2, -z+1/2'
'-x, -y, -z'
'x, -y-1/2, z-1/2'

loop_
_atom_site_label
_atom_site_type_symbol
_atom_site_fract_x
_atom_site_fract_y
_atom_site_fract_z
_atom_site_U_iso_or_equiv
_atom_site_adp_type
_atom_site_occupancy
_atom_site_site_symmetry_order
_atom_site_calc_flag
_atom_site_refinement_flags_posn
_atom_site_refinement_flags_adp
_atom_site_refinement_flags_occupancy
_atom_site_disorder_assembly
_atom_site_disorder_group
Cl1 Cl 0.37048(8) 0.24819(2) 0.82864(6) 0.0503(2) Uani 1 1 d . . . . .
Cl2 Cl 0.11395(9) 0.37372(3) 0.92705(6) 0.0503(2) Uani 1 1 d . . . . .
O1 O 0.6308(2) 0.41342(10) 0.96278(14) 0.0528(4) Uani 1 1 d . . . . .
N1 N 0.4736(2) 0.44149(9) 0.68521(15) 0.0357(3) Uani 1 1 d . . . . .
N2 N 0.2169(2) 0.45036(8) 0.40938(15) 0.0319(3) Uani 1 1 d . . . . .
C1 C 0.4863(3) 0.40571(10) 0.83112(18) 0.0342(4) Uani 1 1 d . . . . .
C2 C 0.2742(3) 0.42094(9) 0.56104(17) 0.0280(3) Uani 1 1 d . . . . .
C3 C 0.0139(3) 0.42439(10) 0.30775(19) 0.0357(4) Uani 1 1 d . . . . .
H1 H -0.034451 0.443803 0.200121 0.043 Uiso 1 1 calc R U . . .
C4 C 0.2725(3) 0.35021(9) 0.79524(18) 0.0309(3) Uani 1 1 d . . . . .
C5 C -0.1254(3) 0.37144(10) 0.3525(2) 0.0408(4) Uani 1 1 d . . . . .
H3 H -0.263322 0.356152 0.276506 0.049 Uiso 1 1 calc R U . . .
C6 C -0.0595(3) 0.34049(11) 0.5127(2) 0.0382(4) Uani 1 1 d . . . . .
H2 H -0.149852 0.304094 0.546406 0.046 Uiso 1 1 calc R U . . .
C7 C 0.1461(3) 0.36664(8) 0.61830(18) 0.0288(3) Uani 1 1 d . . . . .
H1A H 0.561(5) 0.4834(13) 0.666(3) 0.078(7) Uiso 1 1 d . . . . .

loop_
_atom_site_aniso_label
_atom_site_aniso_U_11
_atom_site_aniso_U_22
_atom_site_aniso_U_33
_atom_site_aniso_U_23
_atom_site_aniso_U_13
_atom_site_aniso_U_12
Cl1 0.0555(3) 0.0387(3) 0.0550(3) 0.01365(18) 0.0154(2) 0.01248(18)
Cl2 0.0569(3) 0.0611(4) 0.0443(3) 0.00606(19) 0.0322(2) 0.0058(2)
O1 0.0406(8) 0.0804(10) 0.0270(6) 0.0065(6) -0.0036(5) -0.0108(6)
N1 0.0293(7) 0.0468(8) 0.0262(7) 0.0039(5) 0.0022(5) -0.0116(6)
N2 0.0342(7) 0.0343(7) 0.0244(6) 0.0038(5) 0.0058(5) -0.0046(5)
C1 0.0310(8) 0.0427(8) 0.0265(8) 0.0046(6) 0.0060(6) -0.0004(6)
C2 0.0267(7) 0.0307(7) 0.0241(7) 0.0002(5) 0.0044(6) -0.0018(5)
C3 0.0357(9) 0.0393(8) 0.0267(8) 0.0010(6) 0.0024(6) 0.0008(6)
C4 0.0300(7) 0.0338(7) 0.0289(8) 0.0059(6) 0.0094(6) 0.0022(6)
C5 0.0295(8) 0.0490(10) 0.0359(9) -0.0010(7) -0.0007(7) -0.0071(6)
C6 0.0292(8) 0.0440(9) 0.0389(9) 0.0039(7) 0.0075(7) -0.0088(6)
C7 0.0267(7) 0.0309(7) 0.0279(7) 0.0026(5) 0.0075(6) -0.0002(5)

loop_
_atom_type_symbol
_atom_type_description
_atom_type_scat_dispersion_real
_atom_type_scat_dispersion_imag
_atom_type_scat_source
C C 0.0033 0.0016 'International Tables Vol C Tables 4.2.6.8 and 6.1.1.4'
H H 0.0000 0.0000 'International Tables Vol C Tables 4.2.6.8 and 6.1.1.4'
N N 0.0061 0.0033 'International Tables Vol C Tables 4.2.6.8 and 6.1.1.4'
O O 0.0106 0.0060 'International Tables Vol C Tables 4.2.6.8 and 6.1.1.4'
Cl Cl 0.1484 0.1585 'International Tables Vol C Tables 4.2.6.8 and 6.1.1.4'

loop_
_geom_angle_atom_site_label_1
_geom_angle_atom_site_label_2
_geom_angle_atom_site_label_3
_geom_angle
_geom_angle_site_symmetry_1
_geom_angle_site_symmetry_3
C1 N1 C2 111.68(13) . .
C1 N1 H1A 128.7(17) . .
C2 N1 H1A 118.3(17) . .
C2 N2 C3 114.56(13) . .
O1 C1 N1 128.31(16) . .
O1 C1 C4 125.43(14) . .
N1 C1 C4 106.26(12) . .
N2 C2 C7 125.42(14) . .
N2 C2 N1 123.53(14) . .
C7 C2 N1 111.05(13) . .
N2 C3 C5 124.47(14) . .
N2 C3 H1 117.8 . .
C5 C3 H1 117.8 . .
C7 C4 C1 103.31(12) . .
C7 C4 Cl2 112.94(11) . .
C1 C4 Cl2 111.04(11) . .
C7 C4 Cl1 112.12(11) . .
C1 C4 Cl1 107.39(10) . .
Cl2 C4 Cl1 109.75(8) . .
C3 C5 C6 119.79(15) . .
C3 C5 H3 120.1 . .
C6 C5 H3 120.1 . .
C7 C6 C5 116.57(15) . .
C7 C6 H2 121.7 . .
C5 C6 H2 121.7 . .
C6 C7 C2 119.19(14) . .
C6 C7 C4 133.24(14) . .
C2 C7 C4 107.56(13) . .

loop_
_geom_bond_atom_site_label_1
_geom_bond_atom_site_label_2
_geom_bond_distance
_geom_bond_site_symmetry_2
Cl1 C4 1.7861(16) .
Cl2 C4 1.7630(16) .
O1 C1 1.2017(19) .
N1 C1 1.3617(19) .
N1 C2 1.3919(19) .
N1 H1A 0.93(3) .
N2 C2 1.3240(19) .
N2 C3 1.353(2) .
C1 C4 1.562(2) .
C2 C7 1.389(2) .
C3 C5 1.370(2) .
C3 H1 0.9300 .
C4 C7 1.491(2) .
C5 C6 1.397(2) .
C5 H3 0.9300 .
C6 C7 1.377(2) .
C6 H2 0.9300 .

loop_
_geom_torsion_atom_site_label_1
_geom_torsion_atom_site_label_2
_geom_torsion_atom_site_label_3
_geom_torsion_atom_site_label_4
_geom_torsion
_geom_torsion_site_symmetry_1
_geom_torsion_site_symmetry_2
_geom_torsion_site_symmetry_3
_geom_torsion_site_symmetry_4
C2 N1 C1 O1 -176.82(18) . . . .
C2 N1 C1 C4 3.67(17) . . . .
C3 N2 C2 C7 1.1(2) . . . .
C3 N2 C2 N1 -178.55(14) . . . .
C1 N1 C2 N2 177.19(15) . . . .
C1 N1 C2 C7 -2.49(18) . . . .
C2 N2 C3 C5 -0.6(2) . . . .
O1 C1 C4 C7 177.03(17) . . . .
N1 C1 C4 C7 -3.43(16) . . . .
O1 C1 C4 Cl2 55.7(2) . . . .
N1 C1 C4 Cl2 -124.78(12) . . . .
O1 C1 C4 Cl1 -64.3(2) . . . .
N1 C1 C4 Cl1 115.22(12) . . . .
N2 C3 C5 C6 -0.2(3) . . . .
C3 C5 C6 C7 0.6(3) . . . .
C5 C6 C7 C2 -0.1(2) . . . .
C5 C6 C7 C4 178.42(15) . . . .
N2 C2 C7 C6 -0.7(2) . . . .
N1 C2 C7 C6 178.94(15) . . . .
N2 C2 C7 C4 -179.65(15) . . . .
N1 C2 C7 C4 0.03(17) . . . .
C1 C4 C7 C6 -176.66(17) . . . .
Cl2 C4 C7 C6 -56.6(2) . . . .
Cl1 C4 C7 C6 68.0(2) . . . .
C1 C4 C7 C2 2.03(15) . . . .
Cl2 C4 C7 C2 122.08(12) . . . .
Cl1 C4 C7 C2 -113.29(12) . . . .
